data_7126073
loop_
_publ_author_name
'Chai, Xiaomin'
'Huang, Hai-Hua'
'Liu, Huiping'
'Ke, Zhuofeng'
'Yong, Wen-Wen'
'Zhang, Ming-Tian'
'Cheng, Yuan-Sheng'
'Wei, Xian-Wen'
'Zhang, Liyan'
'Yuan, Guozan'

_publ_section_title
;
 Highly efficient and selective photocatalytic CO<sub>2</sub> to CO
 conversion in aqueous solution.
;
_journal_issue 27
_journal_name_full 'Chemical communications (Cambridge, England)'
_journal_page_first 3851
_journal_page_last 3854
_journal_paper_doi 10.1039/d0cc00879f
_journal_volume 56
_journal_year 2020
_chemical_formula_sum 'C24 H20 Cl Cu N5 O6'
_chemical_formula_weight 573.44
_space_group_crystal_system triclinic
_space_group_IT_number 2
_space_group_name_Hall '-P 1'
_space_group_name_H-M_alt 'P -1'
_atom_sites_solution_hydrogens geom
_audit_creation_method SHELXL-2016/6
_audit_update_record
;
2019-09-21 deposited with the CCDC.	2020-02-25 downloaded from the CCDC.
;
_cell_angle_alpha 62.12(3)
_cell_angle_beta 76.15(4)
_cell_angle_gamma 71.48(4)
_cell_formula_units_Z 4
_cell_length_a 13.82(3)
_cell_length_b 14.61(4)
_cell_length_c 14.99(4)
_cell_measurement_reflns_used 1543
_cell_measurement_temperature 296(2)
_cell_measurement_theta_max 19.83
_cell_measurement_theta_min 2.32
_cell_volume 2522(11)
_computing_cell_refinement 'Bruker SMART'
_computing_data_collection 'Bruker SMART'
_computing_data_reduction 'Bruker SAINT'
_computing_molecular_graphics 'Bruker SHELXTL'
_computing_publication_material 'Bruker SHELXTL'
_computing_structure_refinement 'Bruker SHELXTL'
_computing_structure_solution 'Bruker SHELXTL'
_diffrn_ambient_temperature 296(2)
_diffrn_measured_fraction_theta_full 0.983
_diffrn_measured_fraction_theta_max 0.983
_diffrn_measurement_device_type 'CCD area detector'
_diffrn_measurement_method 'phi and omega scans'
_diffrn_radiation_type MoK\a
_diffrn_radiation_wavelength 0.71073
_diffrn_reflns_av_R_equivalents 0.0646
_diffrn_reflns_av_unetI/netI 0.1408
_diffrn_reflns_Laue_measured_fraction_full 0.983
_diffrn_reflns_Laue_measured_fraction_max 0.983
_diffrn_reflns_limit_h_max 16
_diffrn_reflns_limit_h_min -16
_diffrn_reflns_limit_k_max 17
_diffrn_reflns_limit_k_min -17
_diffrn_reflns_limit_l_max 16
_diffrn_reflns_limit_l_min -17
_diffrn_reflns_number 12999
_diffrn_reflns_point_group_measured_fraction_full 0.983
_diffrn_reflns_point_group_measured_fraction_max 0.983
_diffrn_reflns_theta_full 24.997
_diffrn_reflns_theta_max 24.997
_diffrn_reflns_theta_min 2.076
_diffrn_source 'sealed tube'
_exptl_absorpt_coefficient_mu 1.021
_exptl_crystal_colour Green
_exptl_crystal_density_diffrn 1.510
_exptl_crystal_description Block
_exptl_crystal_F_000 1172
_exptl_crystal_size_max 0.210
_exptl_crystal_size_mid 0.200
_exptl_crystal_size_min 0.200
_refine_diff_density_max 0.795
_refine_diff_density_min -0.829
_refine_diff_density_rms 0.184
_refine_ls_extinction_method none
_refine_ls_goodness_of_fit_ref 0.933
_refine_ls_hydrogen_treatment constr
_refine_ls_matrix_type full
_refine_ls_number_parameters 647
_refine_ls_number_reflns 8741
_refine_ls_number_restraints 0
_refine_ls_restrained_S_all 0.933
_refine_ls_R_factor_all 0.1552
_refine_ls_R_factor_gt 0.0852
_refine_ls_shift/su_max 0.001
_refine_ls_shift/su_mean 0.000
_refine_ls_structure_factor_coef Fsqd
_refine_ls_weighting_details 'w=1/[\s^2^(Fo^2^)+(0.1544P)^2^] where P=(Fo^2^+2Fc^2^)/3'
_refine_ls_weighting_scheme calc
_refine_ls_wR_factor_gt 0.2220
_refine_ls_wR_factor_ref 0.2835
_reflns_Friedel_coverage 0.000
_reflns_number_gt 4045
_reflns_number_total 8741
_reflns_threshold_expression 'I > 2\s(I)'
_cod_data_source_file d0cc00879f2.cif
_cod_data_source_block 5
_cod_depositor_comments
;
Adding full bibliography for 7126070--7126074.cif.

2024-09-02
Z value and formula fixed to values more according to usual
chemical conventions.                 miguel
;
_cod_original_formula_sum 'C48 H40 Cl2 Cu2 N10 O12'
_cod_original_formula_weight 1146.88
_cod_original_formula_units_Z 2
_cod_database_code 7126073
_shelx_shelxl_version_number 2016/6
_shelx_space_group_comment
;
The symmetry employed for this shelxl refinement is uniquely defined
by the following loop, which should always be used as a source of
symmetry information in preference to the above space-group names.
They are only intended as comments.
;
_shelx_estimated_absorpt_t_min 0.814
_shelx_estimated_absorpt_t_max 0.822

loop_
_space_group_symop_operation_xyz
'x, y, z'
'-x, -y, -z'

loop_
_atom_site_label
_atom_site_type_symbol
_atom_site_fract_x
_atom_site_fract_y
_atom_site_fract_z
_atom_site_U_iso_or_equiv
_atom_site_adp_type
_atom_site_occupancy
_atom_site_site_symmetry_order
_atom_site_calc_flag
_atom_site_refinement_flags_posn
_atom_site_refinement_flags_adp
_atom_site_refinement_flags_occupancy
_atom_site_disorder_assembly
_atom_site_disorder_group
Cu1 Cu 0.20455(8) 0.80254(7) 0.39919(8) 0.0480(3) Uani 1 1 d . . . . .
Cl1 Cl 0.23720(19) 1.0615(2) -0.0230(2) 0.0633(7) Uani 1 1 d . . . . .
O1 O 0.1824(5) 0.6868(5) 0.7012(5) 0.0714(19) Uani 1 1 d . . . . .
N1 N 0.1740(5) 0.9573(5) 0.3565(5) 0.0516(18) Uani 1 1 d . . . . .
C1 C 0.1736(7) 1.0357(7) 0.2645(7) 0.058(2) Uani 1 1 d . . . . .
H1A H 0.194475 1.018825 0.209107 0.070 Uiso 1 1 calc R U . . .
Cu2 Cu 0.61795(8) 0.17754(7) 0.24431(7) 0.0447(3) Uani 1 1 d . . . . .
Cl2 Cl 0.1507(2) 0.4481(2) 0.2969(2) 0.0764(8) Uani 1 1 d . . . . .
O2 O 0.5446(5) 0.3230(5) 0.4294(5) 0.0640(18) Uani 1 1 d . . . . .
N2 N 0.1770(5) 0.7983(5) 0.5317(5) 0.0465(17) Uani 1 1 d . . . . .
C2 C 0.1439(8) 1.1408(7) 0.2469(8) 0.067(3) Uani 1 1 d . . . . .
H2A H 0.144180 1.193386 0.180546 0.080 Uiso 1 1 calc R U . . .
O3 O 0.1746(6) 1.1398(8) 0.0093(8) 0.126(3) Uani 1 1 d . . . . .
N3 N 0.2157(5) 0.6446(5) 0.4763(5) 0.0502(18) Uani 1 1 d . . . . .
C3 C 0.1141(8) 1.1690(7) 0.3252(9) 0.072(3) Uani 1 1 d . . . . .
H3B H 0.093061 1.240597 0.313029 0.086 Uiso 1 1 calc R U . . .
O4 O 0.2975(10) 1.1048(8) -0.1101(8) 0.170(5) Uani 1 1 d . . . . .
N4 N 0.1096(6) 0.7873(6) 0.3200(6) 0.0536(19) Uani 1 1 d . . . . .
C4 C 0.1154(6) 1.0890(7) 0.4250(7) 0.051(2) Uani 1 1 d . . . . .
O5 O 0.1830(10) 1.0065(8) -0.0349(11) 0.189(6) Uani 1 1 d . . . . .
N5 N 0.3518(5) 0.7499(5) 0.3352(5) 0.0477(17) Uani 1 1 d . . . . .
C5 C 0.1463(6) 0.9834(6) 0.4366(6) 0.0429(19) Uani 1 1 d . . . . .
O6 O 0.3042(8) 0.9876(7) 0.0515(8) 0.134(4) Uani 1 1 d . . . . .
N6 N 0.6539(5) 0.0248(5) 0.3369(5) 0.0413(16) Uani 1 1 d . . . . .
C6 C 0.1463(6) 0.8983(6) 0.5347(6) 0.044(2) Uani 1 1 d . . . . .
O7 O 0.1747(13) 0.5405(11) 0.2552(13) 0.239(9) Uani 1 1 d . . . . .
N7 N 0.5861(5) 0.1954(5) 0.3671(5) 0.0413(16) Uani 1 1 d . . . . .
C7 C 0.1202(6) 0.9211(8) 0.6173(7) 0.056(2) Uani 1 1 d . . . . .
H7A H 0.121830 0.865551 0.682115 0.068 Uiso 1 1 calc R U . . .
O8 O 0.1287(13) 0.4146(10) 0.3980(10) 0.237(9) Uani 1 1 d . . . . .
N8 N 0.5637(5) 0.3377(5) 0.1810(5) 0.0443(16) Uani 1 1 d . . . . .
C8 C 0.0913(7) 1.0258(8) 0.6060(9) 0.061(3) Uani 1 1 d . . . . .
H8B H 0.072619 1.039568 0.663172 0.074 Uiso 1 1 calc R U . . .
O9 O 0.0518(11) 0.4756(16) 0.2726(17) 0.277(10) Uani 1 1 d . . . . .
N9 N 0.7469(5) 0.2101(5) 0.1402(5) 0.0506(18) Uani 1 1 d . . . . .
C9 C 0.0902(7) 1.1076(8) 0.5128(9) 0.068(3) Uani 1 1 d . . . . .
H9B H 0.072544 1.177148 0.506442 0.081 Uiso 1 1 calc R U . . .
O10 O 0.2183(7) 0.3726(7) 0.2634(9) 0.150(4) Uani 1 1 d . . . . .
N10 N 0.5205(5) 0.1909(5) 0.1480(5) 0.0458(17) Uani 1 1 d . . . . .
C10 C 0.1927(7) 0.7056(7) 0.6114(7) 0.055(2) Uani 1 1 d . . . . .
O11 O 0.2195(9) 0.4846(8) 0.8500(8) 0.140(4) Uiso 1 1 d . . . . .
C11 C 0.2384(8) 0.6152(7) 0.5785(7) 0.060(2) Uani 1 1 d . . . . .
H11A H 0.312247 0.594777 0.579753 0.072 Uiso 1 1 calc R U . . .
H11B H 0.211455 0.553911 0.626658 0.072 Uiso 1 1 calc R U . . .
O12 O 0.3581(6) 0.6047(6) 0.1475(6) 0.085(2) Uiso 1 1 d . . . . .
C12 C 0.1128(7) 0.6313(7) 0.4783(7) 0.059(2) Uani 1 1 d . . . . .
H12A H 0.117806 0.557651 0.493996 0.071 Uiso 1 1 calc R U . . .
H12B H 0.065878 0.648301 0.530902 0.071 Uiso 1 1 calc R U . . .
C13 C 0.0727(7) 0.7016(8) 0.3793(8) 0.059(3) Uani 1 1 d . . . . .
C14 C -0.0042(8) 0.6833(9) 0.3463(10) 0.076(3) Uani 1 1 d . . . . .
H14A H -0.030676 0.623847 0.388156 0.091 Uiso 1 1 calc R U . . .
C15 C -0.0393(10) 0.7488(12) 0.2574(12) 0.096(4) Uani 1 1 d . . . . .
H15A H -0.090516 0.735896 0.237507 0.115 Uiso 1 1 calc R U . . .
C16 C -0.0005(8) 0.8339(11) 0.1962(10) 0.080(4) Uani 1 1 d . . . . .
H16A H -0.024725 0.880278 0.133542 0.096 Uiso 1 1 calc R U . . .
C17 C 0.0764(8) 0.8528(8) 0.2268(8) 0.066(3) Uani 1 1 d . . . . .
H17A H 0.104995 0.910374 0.183266 0.079 Uiso 1 1 calc R U . . .
C18 C 0.2994(7) 0.5869(7) 0.4240(7) 0.061(3) Uani 1 1 d . . . . .
H18A H 0.328900 0.516625 0.473837 0.073 Uiso 1 1 calc R U . . .
H18B H 0.270883 0.577878 0.376329 0.073 Uiso 1 1 calc R U . . .
C19 C 0.3813(7) 0.6454(7) 0.3691(6) 0.051(2) Uani 1 1 d . . . . .
C20 C 0.4810(8) 0.5915(8) 0.3482(8) 0.065(3) Uani 1 1 d . . . . .
H20A H 0.499656 0.517437 0.375517 0.078 Uiso 1 1 calc R U . . .
C21 C 0.5513(9) 0.6506(10) 0.2861(9) 0.084(3) Uani 1 1 d . . . . .
H21A H 0.617574 0.616748 0.269205 0.101 Uiso 1 1 calc R U . . .
C22 C 0.5231(8) 0.7581(9) 0.2500(9) 0.076(3) Uani 1 1 d . . . . .
H22A H 0.569843 0.799292 0.209600 0.092 Uiso 1 1 calc R U . . .
C23 C 0.4238(7) 0.8051(8) 0.2745(7) 0.059(2) Uani 1 1 d . . . . .
H23A H 0.404448 0.879105 0.247923 0.071 Uiso 1 1 calc R U . . .
C24 C 0.6874(7) -0.0589(7) 0.3161(7) 0.056(2) Uani 1 1 d . . . . .
H24A H 0.701289 -0.048180 0.248585 0.067 Uiso 1 1 calc R U . . .
C25 C 0.7029(7) -0.1633(7) 0.3923(8) 0.061(3) Uani 1 1 d . . . . .
H25A H 0.724853 -0.220938 0.375430 0.073 Uiso 1 1 calc R U . . .
C26 C 0.6855(7) -0.1794(7) 0.4903(8) 0.061(3) Uani 1 1 d . . . . .
H26A H 0.695548 -0.248493 0.541461 0.073 Uiso 1 1 calc R U . . .
C27 C 0.6522(6) -0.0921(6) 0.5158(6) 0.048(2) Uani 1 1 d . . . . .
C28 C 0.6366(6) 0.0100(6) 0.4345(6) 0.0416(19) Uani 1 1 d . . . . .
C29 C 0.5976(6) 0.1022(6) 0.4552(6) 0.0398(18) Uani 1 1 d . . . . .
C30 C 0.5814(7) 0.0895(7) 0.5527(6) 0.049(2) Uani 1 1 d . . . . .
H30A H 0.558604 0.149297 0.566277 0.058 Uiso 1 1 calc R U . . .
C31 C 0.5985(7) -0.0119(7) 0.6329(6) 0.056(2) Uani 1 1 d . . . . .
H31A H 0.586932 -0.019047 0.699339 0.067 Uiso 1 1 calc R U . . .
C32 C 0.6324(7) -0.1015(7) 0.6146(7) 0.059(2) Uani 1 1 d . . . . .
H32A H 0.642179 -0.168742 0.668800 0.071 Uiso 1 1 calc R U . . .
C33 C 0.5626(7) 0.2941(7) 0.3620(7) 0.049(2) Uani 1 1 d . . . . .
C34 C 0.5679(7) 0.3763(6) 0.2543(6) 0.052(2) Uani 1 1 d . . . . .
H34A H 0.511180 0.437932 0.247746 0.062 Uiso 1 1 calc R U . . .
H34B H 0.631135 0.399020 0.237773 0.062 Uiso 1 1 calc R U . . .
C35 C 0.4564(7) 0.3539(6) 0.1664(6) 0.049(2) Uani 1 1 d . . . . .
H35A H 0.430602 0.427632 0.120525 0.058 Uiso 1 1 calc R U . . .
H35B H 0.414037 0.339533 0.230987 0.058 Uiso 1 1 calc R U . . .
C36 C 0.4489(6) 0.2825(7) 0.1239(6) 0.047(2) Uani 1 1 d . . . . .
C37 C 0.3736(7) 0.3092(7) 0.0635(8) 0.063(3) Uani 1 1 d . . . . .
H37A H 0.325304 0.374237 0.046566 0.076 Uiso 1 1 calc R U . . .
C38 C 0.3717(9) 0.2392(9) 0.0296(8) 0.073(3) Uani 1 1 d . . . . .
H38A H 0.320825 0.254717 -0.009713 0.088 Uiso 1 1 calc R U . . .
C39 C 0.4452(8) 0.1447(8) 0.0535(8) 0.068(3) Uani 1 1 d . . . . .
H39A H 0.445601 0.096417 0.029297 0.081 Uiso 1 1 calc R U . . .
C40 C 0.5179(7) 0.1227(7) 0.1136(7) 0.053(2) Uani 1 1 d . . . . .
H40A H 0.566825 0.058072 0.130893 0.064 Uiso 1 1 calc R U . . .
C41 C 0.6267(7) 0.3832(6) 0.0827(6) 0.053(2) Uani 1 1 d . . . . .
H41A H 0.630758 0.453145 0.070800 0.064 Uiso 1 1 calc R U . . .
H41B H 0.592994 0.392068 0.028407 0.064 Uiso 1 1 calc R U . . .
C42 C 0.7337(7) 0.3142(7) 0.0800(7) 0.055(2) Uani 1 1 d . . . . .
C43 C 0.8123(8) 0.3573(8) 0.0123(8) 0.071(3) Uani 1 1 d . . . . .
H43A H 0.802260 0.430227 -0.028341 0.085 Uiso 1 1 calc R U . . .
C44 C 0.9080(11) 0.2866(11) 0.0073(10) 0.099(4) Uani 1 1 d . . . . .
H44A H 0.962629 0.312756 -0.037163 0.119 Uiso 1 1 calc R U . . .
C45 C 0.9214(8) 0.1786(10) 0.0679(9) 0.078(3) Uani 1 1 d . . . . .
H45A H 0.983446 0.130361 0.064213 0.093 Uiso 1 1 calc R U . . .
C46 C 0.8405(7) 0.1467(8) 0.1323(7) 0.058(2) Uani 1 1 d . . . . .
H46A H 0.849708 0.074395 0.175319 0.070 Uiso 1 1 calc R U . . .
C47 C 0.118(2) 0.465(2) 0.894(2) 0.241(11) Uiso 1 1 d . . . . .
C48 C 0.3282(9) 0.7168(9) 0.1158(9) 0.088(3) Uiso 1 1 d . . . . .

loop_
_atom_site_aniso_label
_atom_site_aniso_U_11
_atom_site_aniso_U_22
_atom_site_aniso_U_33
_atom_site_aniso_U_23
_atom_site_aniso_U_13
_atom_site_aniso_U_12
Cu1 0.0578(7) 0.0444(6) 0.0460(7) -0.0244(5) -0.0028(5) -0.0114(5)
Cl1 0.0586(15) 0.0832(17) 0.0633(16) -0.0403(14) 0.0022(13) -0.0284(13)
O1 0.093(5) 0.082(5) 0.040(4) -0.024(3) 0.004(4) -0.032(4)
N1 0.053(5) 0.054(4) 0.050(5) -0.027(4) 0.000(4) -0.012(3)
C1 0.066(6) 0.054(5) 0.052(6) -0.021(5) -0.002(5) -0.016(5)
Cu2 0.0531(7) 0.0420(6) 0.0369(6) -0.0165(5) -0.0026(5) -0.0108(5)
Cl2 0.0797(19) 0.0541(14) 0.085(2) -0.0233(14) 0.0025(16) -0.0206(13)
O2 0.092(5) 0.062(4) 0.051(4) -0.036(3) -0.004(3) -0.020(3)
N2 0.054(4) 0.044(4) 0.044(4) -0.020(3) -0.008(3) -0.011(3)
C2 0.076(7) 0.044(5) 0.066(7) -0.012(5) -0.009(6) -0.015(5)
O3 0.073(6) 0.160(9) 0.154(9) -0.103(7) 0.013(6) -0.002(6)
N3 0.050(4) 0.051(4) 0.056(5) -0.029(4) -0.008(4) -0.009(3)
C3 0.066(7) 0.048(6) 0.110(10) -0.041(6) -0.014(6) -0.011(5)
O4 0.231(13) 0.140(9) 0.110(8) -0.056(7) 0.092(9) -0.083(9)
N4 0.061(5) 0.057(4) 0.051(5) -0.033(4) -0.004(4) -0.009(4)
C4 0.046(5) 0.050(5) 0.073(7) -0.034(5) -0.011(5) -0.015(4)
O5 0.219(12) 0.122(8) 0.272(15) -0.040(9) -0.159(11) -0.071(8)
N5 0.052(4) 0.047(4) 0.049(4) -0.027(3) -0.008(4) -0.005(3)
C5 0.038(5) 0.046(5) 0.050(5) -0.026(4) -0.004(4) -0.010(4)
O6 0.143(8) 0.133(8) 0.147(9) -0.082(7) -0.086(7) 0.027(6)
N6 0.042(4) 0.043(4) 0.037(4) -0.018(3) 0.000(3) -0.009(3)
C6 0.039(5) 0.052(5) 0.050(5) -0.028(4) 0.002(4) -0.015(4)
O7 0.272(17) 0.185(12) 0.297(18) -0.158(12) 0.181(15) -0.170(12)
N7 0.047(4) 0.041(4) 0.035(4) -0.012(3) -0.007(3) -0.014(3)
C7 0.039(5) 0.085(7) 0.056(6) -0.040(5) 0.000(4) -0.017(5)
O8 0.273(18) 0.156(11) 0.126(11) -0.019(8) 0.066(12) 0.016(11)
N8 0.049(4) 0.048(4) 0.034(4) -0.017(3) 0.005(3) -0.018(3)
C8 0.048(6) 0.084(7) 0.079(8) -0.057(6) 0.001(5) -0.021(5)
O9 0.116(11) 0.37(3) 0.43(3) -0.26(2) -0.107(15) 0.033(13)
N9 0.050(5) 0.054(4) 0.046(4) -0.023(4) -0.003(4) -0.010(3)
C9 0.049(6) 0.079(7) 0.111(9) -0.077(7) 0.003(6) -0.012(5)
O10 0.110(7) 0.116(7) 0.223(12) -0.107(8) 0.054(8) -0.026(6)
N10 0.057(4) 0.047(4) 0.036(4) -0.020(3) -0.004(3) -0.015(3)
C10 0.063(6) 0.059(6) 0.051(6) -0.024(5) -0.005(5) -0.026(5)
C11 0.076(7) 0.049(5) 0.052(6) -0.012(4) -0.019(5) -0.018(5)
C12 0.071(7) 0.056(5) 0.053(6) -0.021(5) -0.002(5) -0.027(5)
C13 0.040(5) 0.076(7) 0.078(7) -0.052(6) -0.003(5) -0.006(5)
C14 0.051(6) 0.088(8) 0.115(10) -0.060(7) -0.003(7) -0.028(6)
C15 0.076(9) 0.125(11) 0.120(12) -0.074(10) -0.038(9) -0.011(8)
C16 0.059(7) 0.119(10) 0.082(9) -0.066(8) -0.033(6) 0.006(7)
C17 0.073(7) 0.068(6) 0.061(7) -0.041(5) -0.009(5) -0.001(5)
C18 0.065(6) 0.054(5) 0.069(7) -0.031(5) -0.001(5) -0.017(5)
C19 0.064(6) 0.052(5) 0.041(5) -0.027(4) -0.011(4) -0.004(4)
C20 0.066(7) 0.063(6) 0.067(7) -0.033(5) -0.004(5) -0.011(5)
C21 0.056(7) 0.097(9) 0.102(9) -0.055(8) -0.014(7) 0.002(6)
C22 0.062(7) 0.086(8) 0.085(8) -0.040(7) 0.005(6) -0.027(6)
C23 0.059(6) 0.069(6) 0.059(6) -0.034(5) -0.002(5) -0.020(5)
C24 0.054(6) 0.057(5) 0.058(6) -0.028(5) -0.001(5) -0.013(4)
C25 0.057(6) 0.043(5) 0.072(7) -0.026(5) -0.004(5) 0.000(4)
C26 0.044(5) 0.053(5) 0.076(7) -0.016(5) -0.006(5) -0.019(4)
C27 0.039(5) 0.048(5) 0.046(5) -0.009(4) -0.003(4) -0.016(4)
C28 0.039(5) 0.046(4) 0.039(5) -0.013(4) -0.001(4) -0.020(4)
C29 0.038(5) 0.048(5) 0.037(5) -0.018(4) 0.002(4) -0.019(4)
C30 0.055(5) 0.059(5) 0.035(5) -0.019(4) 0.005(4) -0.026(4)
C31 0.058(6) 0.073(6) 0.031(5) -0.010(4) -0.001(4) -0.029(5)
C32 0.061(6) 0.059(6) 0.048(6) -0.002(5) -0.004(5) -0.037(5)
C33 0.048(5) 0.060(5) 0.046(5) -0.028(5) 0.000(4) -0.016(4)
C34 0.064(6) 0.052(5) 0.046(5) -0.026(4) -0.012(4) -0.010(4)
C35 0.052(5) 0.044(5) 0.040(5) -0.013(4) -0.006(4) -0.007(4)
C36 0.044(5) 0.057(5) 0.036(5) -0.015(4) 0.007(4) -0.023(4)
C37 0.053(6) 0.059(6) 0.075(7) -0.024(5) -0.022(5) -0.004(5)
C38 0.080(8) 0.079(7) 0.073(7) -0.027(6) -0.028(6) -0.029(6)
C39 0.081(7) 0.079(7) 0.065(7) -0.037(6) -0.005(6) -0.039(6)
C40 0.054(6) 0.065(6) 0.048(5) -0.029(5) 0.002(4) -0.021(4)
C41 0.068(6) 0.042(5) 0.046(5) -0.012(4) 0.005(5) -0.027(4)
C42 0.064(6) 0.061(6) 0.050(6) -0.031(5) 0.006(5) -0.024(5)
C43 0.063(7) 0.075(7) 0.075(7) -0.031(6) 0.014(6) -0.035(6)
C44 0.096(10) 0.117(11) 0.087(9) -0.040(8) 0.019(8) -0.055(9)
C45 0.055(7) 0.102(9) 0.085(8) -0.056(7) 0.005(6) -0.014(6)
C46 0.053(6) 0.074(6) 0.044(5) -0.028(5) 0.005(5) -0.013(5)

loop_
_atom_type_symbol
_atom_type_description
_atom_type_scat_dispersion_real
_atom_type_scat_dispersion_imag
_atom_type_scat_source
C C 0.0033 0.0016 'International Tables Vol C Tables 4.2.6.8 and 6.1.1.4'
H H 0.0000 0.0000 'International Tables Vol C Tables 4.2.6.8 and 6.1.1.4'
N N 0.0061 0.0033 'International Tables Vol C Tables 4.2.6.8 and 6.1.1.4'
O O 0.0106 0.0060 'International Tables Vol C Tables 4.2.6.8 and 6.1.1.4'
Cl Cl 0.1484 0.1585 'International Tables Vol C Tables 4.2.6.8 and 6.1.1.4'
Cu Cu 0.3201 1.2651 'International Tables Vol C Tables 4.2.6.8 and 6.1.1.4'

loop_
_geom_angle_atom_site_label_1
_geom_angle_atom_site_label_2
_geom_angle_atom_site_label_3
_geom_angle
_geom_angle_site_symmetry_1
_geom_angle_site_symmetry_3
_geom_angle_publ_flag
N2 Cu1 N1 82.9(3) . . ?
N2 Cu1 N3 83.3(3) . . ?
N1 Cu1 N3 165.3(3) . . ?
N2 Cu1 N4 128.5(3) . . ?
N1 Cu1 N4 103.7(3) . . ?
N3 Cu1 N4 81.2(3) . . ?
N2 Cu1 N5 123.5(3) . . ?
N1 Cu1 N5 110.1(3) . . ?
N3 Cu1 N5 81.9(3) . . ?
N4 Cu1 N5 102.3(3) . . ?
O5 Cl1 O4 110.0(9) . . ?
O5 Cl1 O3 112.8(8) . . ?
O4 Cl1 O3 111.1(7) . . ?
O5 Cl1 O6 107.5(7) . . ?
O4 Cl1 O6 106.5(8) . . ?
O3 Cl1 O6 108.6(6) . . ?
C1 N1 C5 117.8(7) . . ?
C1 N1 Cu1 129.7(6) . . ?
C5 N1 Cu1 112.5(6) . . ?
N1 C1 C2 122.8(9) . . ?
N1 C1 H1A 118.6 . . ?
C2 C1 H1A 118.6 . . ?
N7 Cu2 N6 83.4(3) . . ?
N7 Cu2 N8 83.0(3) . . ?
N6 Cu2 N8 165.9(3) . . ?
N7 Cu2 N9 125.0(3) . . ?
N6 Cu2 N9 106.8(3) . . ?
N8 Cu2 N9 84.2(3) . . ?
N7 Cu2 N10 130.4(3) . . ?
N6 Cu2 N10 105.5(3) . . ?
N8 Cu2 N10 80.7(3) . . ?
N9 Cu2 N10 99.5(3) . . ?
O7 Cl2 O8 110.8(10) . . ?
O7 Cl2 O9 102.7(12) . . ?
O8 Cl2 O9 98.1(11) . . ?
O7 Cl2 O10 114.2(7) . . ?
O8 Cl2 O10 116.2(8) . . ?
O9 Cl2 O10 113.0(9) . . ?
C10 N2 C6 125.2(8) . . ?
C10 N2 Cu1 119.5(6) . . ?
C6 N2 Cu1 115.2(5) . . ?
C3 C2 C1 120.6(9) . . ?
C3 C2 H2A 119.7 . . ?
C1 C2 H2A 119.7 . . ?
C11 N3 C12 111.7(7) . . ?
C11 N3 C18 111.4(7) . . ?
C12 N3 C18 112.9(7) . . ?
C11 N3 Cu1 106.0(5) . . ?
C12 N3 Cu1 104.9(5) . . ?
C18 N3 Cu1 109.6(6) . . ?
C2 C3 C4 119.2(8) . . ?
C2 C3 H3B 120.4 . . ?
C4 C3 H3B 120.4 . . ?
C13 N4 C17 119.4(9) . . ?
C13 N4 Cu1 109.4(6) . . ?
C17 N4 Cu1 131.0(7) . . ?
C5 C4 C3 116.8(8) . . ?
C5 C4 C9 118.5(9) . . ?
C3 C4 C9 124.8(9) . . ?
C19 N5 C23 116.2(8) . . ?
C19 N5 Cu1 113.2(6) . . ?
C23 N5 Cu1 130.2(6) . . ?
N1 C5 C4 122.8(8) . . ?
N1 C5 C6 117.0(7) . . ?
C4 C5 C6 120.1(8) . . ?
C24 N6 C28 119.2(7) . . ?
C24 N6 Cu2 129.6(6) . . ?
C28 N6 Cu2 111.2(5) . . ?
C7 C6 N2 128.8(8) . . ?
C7 C6 C5 118.8(8) . . ?
N2 C6 C5 112.3(7) . . ?
C33 N7 C29 125.3(7) . . ?
C33 N7 Cu2 119.1(5) . . ?
C29 N7 Cu2 115.4(5) . . ?
C6 C7 C8 121.1(9) . . ?
C6 C7 H7A 119.4 . . ?
C8 C7 H7A 119.4 . . ?
C34 N8 C35 111.1(6) . . ?
C34 N8 C41 113.3(7) . . ?
C35 N8 C41 111.7(7) . . ?
C34 N8 Cu2 107.3(5) . . ?
C35 N8 Cu2 104.5(5) . . ?
C41 N8 Cu2 108.4(5) . . ?
C9 C8 C7 120.6(9) . . ?
C9 C8 H8B 119.7 . . ?
C7 C8 H8B 119.7 . . ?
C42 N9 C46 117.4(8) . . ?
C42 N9 Cu2 111.3(6) . . ?
C46 N9 Cu2 130.8(6) . . ?
C8 C9 C4 120.8(9) . . ?
C8 C9 H9B 119.6 . . ?
C4 C9 H9B 119.6 . . ?
C36 N10 C40 118.3(8) . . ?
C36 N10 Cu2 110.9(5) . . ?
C40 N10 Cu2 130.7(6) . . ?
O1 C10 N2 129.0(8) . . ?
O1 C10 C11 120.1(8) . . ?
N2 C10 C11 110.6(8) . . ?
N3 C11 C10 112.7(7) . . ?
N3 C11 H11A 109.1 . . ?
C10 C11 H11A 109.1 . . ?
N3 C11 H11B 109.1 . . ?
C10 C11 H11B 109.1 . . ?
H11A C11 H11B 107.8 . . ?
C13 C12 N3 110.4(8) . . ?
C13 C12 H12A 109.6 . . ?
N3 C12 H12A 109.6 . . ?
C13 C12 H12B 109.6 . . ?
N3 C12 H12B 109.6 . . ?
H12A C12 H12B 108.1 . . ?
N4 C13 C14 119.2(10) . . ?
N4 C13 C12 117.7(8) . . ?
C14 C13 C12 123.1(10) . . ?
C15 C14 C13 121.5(12) . . ?
C15 C14 H14A 119.2 . . ?
C13 C14 H14A 119.2 . . ?
C14 C15 C16 119.6(12) . . ?
C14 C15 H15A 120.2 . . ?
C16 C15 H15A 120.2 . . ?
C15 C16 C17 119.8(12) . . ?
C15 C16 H16A 120.1 . . ?
C17 C16 H16A 120.1 . . ?
N4 C17 C16 120.4(11) . . ?
N4 C17 H17A 119.8 . . ?
C16 C17 H17A 119.8 . . ?
C19 C18 N3 111.7(7) . . ?
C19 C18 H18A 109.3 . . ?
N3 C18 H18A 109.3 . . ?
C19 C18 H18B 109.3 . . ?
N3 C18 H18B 109.3 . . ?
H18A C18 H18B 107.9 . . ?
N5 C19 C20 123.2(9) . . ?
N5 C19 C18 115.8(8) . . ?
C20 C19 C18 120.7(8) . . ?
C21 C20 C19 118.6(9) . . ?
C21 C20 H20A 120.7 . . ?
C19 C20 H20A 120.7 . . ?
C22 C21 C20 119.4(10) . . ?
C22 C21 H21A 120.3 . . ?
C20 C21 H21A 120.3 . . ?
C21 C22 C23 118.4(10) . . ?
C21 C22 H22A 120.8 . . ?
C23 C22 H22A 120.8 . . ?
C22 C23 N5 124.1(9) . . ?
C22 C23 H23A 118.0 . . ?
N5 C23 H23A 118.0 . . ?
N6 C24 C25 122.2(9) . . ?
N6 C24 H24A 118.9 . . ?
C25 C24 H24A 118.9 . . ?
C26 C25 C24 119.2(8) . . ?
C26 C25 H25A 120.4 . . ?
C24 C25 H25A 120.4 . . ?
C25 C26 C27 120.4(9) . . ?
C25 C26 H26A 119.8 . . ?
C27 C26 H26A 119.8 . . ?
C32 C27 C28 119.3(8) . . ?
C32 C27 C26 124.1(8) . . ?
C28 C27 C26 116.6(9) . . ?
N6 C28 C27 122.4(7) . . ?
N6 C28 C29 118.1(7) . . ?
C27 C28 C29 119.5(8) . . ?
C30 C29 N7 128.8(7) . . ?
C30 C29 C28 119.3(7) . . ?
N7 C29 C28 111.8(7) . . ?
C29 C30 C31 120.9(8) . . ?
C29 C30 H30A 119.5 . . ?
C31 C30 H30A 119.5 . . ?
C32 C31 C30 120.6(9) . . ?
C32 C31 H31A 119.7 . . ?
C30 C31 H31A 119.7 . . ?
C31 C32 C27 120.4(8) . . ?
C31 C32 H32A 119.8 . . ?
C27 C32 H32A 119.8 . . ?
O2 C33 N7 130.0(8) . . ?
O2 C33 C34 118.5(8) . . ?
N7 C33 C34 111.4(7) . . ?
N8 C34 C33 113.3(7) . . ?
N8 C34 H34A 108.9 . . ?
C33 C34 H34A 108.9 . . ?
N8 C34 H34B 108.9 . . ?
C33 C34 H34B 108.9 . . ?
H34A C34 H34B 107.7 . . ?
N8 C35 C36 111.2(7) . . ?
N8 C35 H35A 109.4 . . ?
C36 C35 H35A 109.4 . . ?
N8 C35 H35B 109.4 . . ?
C36 C35 H35B 109.4 . . ?
H35A C35 H35B 108.0 . . ?
N10 C36 C37 122.2(8) . . ?
N10 C36 C35 115.1(8) . . ?
C37 C36 C35 122.7(8) . . ?
C38 C37 C36 118.7(9) . . ?
C38 C37 H37A 120.7 . . ?
C36 C37 H37A 120.7 . . ?
C37 C38 C39 119.7(10) . . ?
C37 C38 H38A 120.1 . . ?
C39 C38 H38A 120.1 . . ?
C38 C39 C40 119.0(9) . . ?
C38 C39 H39A 120.5 . . ?
C40 C39 H39A 120.5 . . ?
N10 C40 C39 122.0(9) . . ?
N10 C40 H40A 119.0 . . ?
C39 C40 H40A 119.0 . . ?
N8 C41 C42 112.7(7) . . ?
N8 C41 H41A 109.1 . . ?
C42 C41 H41A 109.1 . . ?
N8 C41 H41B 109.1 . . ?
C42 C41 H41B 109.1 . . ?
H41A C41 H41B 107.8 . . ?
N9 C42 C43 122.3(9) . . ?
N9 C42 C41 117.1(8) . . ?
C43 C42 C41 120.5(9) . . ?
C42 C43 C44 117.4(10) . . ?
C42 C43 H43A 121.3 . . ?
C44 C43 H43A 121.3 . . ?
C45 C44 C43 120.5(11) . . ?
C45 C44 H44A 119.8 . . ?
C43 C44 H44A 119.8 . . ?
C46 C45 C44 116.6(10) . . ?
C46 C45 H45A 121.7 . . ?
C44 C45 H45A 121.7 . . ?
C45 C46 N9 125.7(10) . . ?
C45 C46 H46A 117.1 . . ?
N9 C46 H46A 117.1 . . ?

loop_
_geom_bond_atom_site_label_1
_geom_bond_atom_site_label_2
_geom_bond_distance
_geom_bond_site_symmetry_2
_geom_bond_publ_flag
Cu1 N2 1.906(8) . ?
Cu1 N1 1.968(8) . ?
Cu1 N3 2.013(8) . ?
Cu1 N4 2.087(8) . ?
Cu1 N5 2.100(8) . ?
Cl1 O5 1.348(9) . ?
Cl1 O4 1.358(9) . ?
Cl1 O3 1.406(8) . ?
Cl1 O6 1.415(9) . ?
O1 C10 1.223(10) . ?
N1 C1 1.319(11) . ?
N1 C5 1.358(10) . ?
C1 C2 1.367(12) . ?
C1 H1A 0.9300 . ?
Cu2 N7 1.907(8) . ?
Cu2 N6 1.970(7) . ?
Cu2 N8 2.022(8) . ?
Cu2 N9 2.086(8) . ?
Cu2 N10 2.105(8) . ?
Cl2 O7 1.311(11) . ?
Cl2 O8 1.345(13) . ?
Cl2 O9 1.385(14) . ?
Cl2 O10 1.407(8) . ?
O2 C33 1.214(10) . ?
N2 C10 1.317(11) . ?
N2 C6 1.406(10) . ?
C2 C3 1.353(14) . ?
C2 H2A 0.9300 . ?
N3 C11 1.470(11) . ?
N3 C12 1.487(12) . ?
N3 C18 1.492(11) . ?
C3 C4 1.403(14) . ?
C3 H3B 0.9300 . ?
N4 C13 1.329(12) . ?
N4 C17 1.363(12) . ?
C4 C5 1.400(11) . ?
C4 C9 1.408(13) . ?
N5 C19 1.317(10) . ?
N5 C23 1.364(11) . ?
C5 C6 1.414(11) . ?
N6 C24 1.317(10) . ?
N6 C28 1.347(10) . ?
C6 C7 1.367(11) . ?
N7 C33 1.342(10) . ?
N7 C29 1.380(10) . ?
C7 C8 1.390(13) . ?
C7 H7A 0.9300 . ?
N8 C34 1.468(10) . ?
N8 C35 1.478(11) . ?
N8 C41 1.486(10) . ?
C8 C9 1.348(14) . ?
C8 H8B 0.9300 . ?
N9 C42 1.334(11) . ?
N9 C46 1.346(11) . ?
C9 H9B 0.9300 . ?
N10 C36 1.334(10) . ?
N10 C40 1.332(11) . ?
C10 C11 1.521(12) . ?
O11 C47 1.46(3) . ?
C11 H11A 0.9700 . ?
C11 H11B 0.9700 . ?
O12 C48 1.421(12) . ?
C12 C13 1.473(13) . ?
C12 H12A 0.9700 . ?
C12 H12B 0.9700 . ?
C13 C14 1.414(13) . ?
C14 C15 1.323(16) . ?
C14 H14A 0.9300 . ?
C15 C16 1.340(16) . ?
C15 H15A 0.9300 . ?
C16 C17 1.397(14) . ?
C16 H16A 0.9300 . ?
C17 H17A 0.9300 . ?
C18 C19 1.482(13) . ?
C18 H18A 0.9700 . ?
C18 H18B 0.9700 . ?
C19 C20 1.397(13) . ?
C20 C21 1.379(15) . ?
C20 H20A 0.9300 . ?
C21 C22 1.354(14) . ?
C21 H21A 0.9300 . ?
C22 C23 1.372(13) . ?
C22 H22A 0.9300 . ?
C23 H23A 0.9300 . ?
C24 C25 1.399(12) . ?
C24 H24A 0.9300 . ?
C25 C26 1.348(13) . ?
C25 H25A 0.9300 . ?
C26 C27 1.408(13) . ?
C26 H26A 0.9300 . ?
C27 C32 1.389(12) . ?
C27 C28 1.407(11) . ?
C28 C29 1.431(11) . ?
C29 C30 1.356(11) . ?
C30 C31 1.395(12) . ?
C30 H30A 0.9300 . ?
C31 C32 1.375(13) . ?
C31 H31A 0.9300 . ?
C32 H32A 0.9300 . ?
C33 C34 1.497(12) . ?
C34 H34A 0.9700 . ?
C34 H34B 0.9700 . ?
C35 C36 1.491(12) . ?
C35 H35A 0.9700 . ?
C35 H35B 0.9700 . ?
C36 C37 1.385(12) . ?
C37 C38 1.347(13) . ?
C37 H37A 0.9300 . ?
C38 C39 1.373(13) . ?
C38 H38A 0.9300 . ?
C39 C40 1.372(13) . ?
C39 H39A 0.9300 . ?
C40 H40A 0.9300 . ?
C41 C42 1.506(12) . ?
C41 H41A 0.9700 . ?
C41 H41B 0.9700 . ?
C42 C43 1.384(13) . ?
C43 C44 1.407(16) . ?
C43 H43A 0.9300 . ?
C44 C45 1.380(15) . ?
C44 H44A 0.9300 . ?
C45 C46 1.339(14) . ?
C45 H45A 0.9300 . ?
C46 H46A 0.9300 . ?
